data_1000122
loop_
_publ_author_name
'Le Bail, A.'
'Mercier, A. M.'

_publ_section_title
;
 Helical octahedral cis chains in \a'-BaFeF~5~
;
_journal_coden_ASTM EJSCE5
_journal_name_full
;
 European Journal of Solid State and Inorganic Chemistry
;
_journal_page_first 15
_journal_page_last 24
_journal_volume 32
_journal_year 1995
_chemical_formula_structural 'Ba (Fe F5)'
_chemical_formula_sum 'Ba F5 Fe'
_chemical_name_systematic
;
Barium catena-pentafluoroferrate(III) - \a'
;
_space_group_IT_number 14
_symmetry_cell_setting monoclinic
_symmetry_Int_Tables_number 14
_symmetry_space_group_name_Hall '-P 2yn'
_symmetry_space_group_name_H-M 'P 1 21/n 1'
_cell_angle_alpha 90
_cell_angle_beta 93.45(1)
_cell_angle_gamma 90
_cell_formula_units_Z 8
_cell_length_a 9.532(1)
_cell_length_b 7.901(1)
_cell_length_c 11.398(1)
_cell_volume 856.9
_refine_ls_R_factor_all 0.022
_cod_database_code 1000122

loop_
_symmetry_equiv_pos_as_xyz
x,y,z
1/2+x,1/2-y,1/2+z
-x,-y,-z
1/2-x,1/2+y,1/2-z

loop_
_atom_site_aniso_label
_atom_site_aniso_U_11
_atom_site_aniso_U_12
_atom_site_aniso_U_13
_atom_site_aniso_U_22
_atom_site_aniso_U_23
_atom_site_aniso_U_33
Ba1 0.0119(1) -0.0002(1) -0.0002(1) 0.0124(1) -0.0004(1) 0.0098(1)
Ba2 0.0106(1) 0.0001(1) 0.0008(1) 0.0118(1) -0.0004(1) 0.0102(1)
Fe1 0.0077(1) 0.0004(1) 0.0003(1) 0.0109(2) 0.0007(1) 0.0089(2)
Fe2 0.0094(2) -0.0002(1) 0.0005(1) 0.0104(2) -0.0006(1) 0.0086(2)
F1 0.0104(7) -0.0040(6) 0.0021(6) 0.0208(9) 0.0001(7) 0.0158(8)
F2 0.0132(8) -0.0042(7) 0.0009(6) 0.0363(12) -0.0039(7) 0.0107(8)
F3 0.0162(8) 0.0014(7) 0.0006(6) 0.0172(8) 0.0033(6) 0.0139(8)
F4 0.0282(10) -0.0021(7) -0.0013(7) 0.0126(8) -0.0047(6) 0.0156(8)
F5 0.0118(8) 0.0031(7) 0.0035(6) 0.0319(11) 0.0011(7) 0.0141(8)
F6 0.0181(8) -0.0017(8) 0.0020(6) 0.0306(11) 0.0015(7) 0.0097(8)
F7 0.0183(9) 0.0035(7) -0.0064(8) 0.0124(8) -0.0029(8) 0.0359(12)
F8 0.0207(9) 0.0017(7) -0.0015(6) 0.0155(8) 0.0016(6) 0.0140(8)
F9 0.0200(9) -0.0060(7) 0.0017(7) 0.0157(8) -0.0085(7) 0.0204(9)
F10 0.0114(7) -0.0034(6) 0.0008(6) 0.0133(8) -0.0005(6) 0.0169(8)

loop_
_atom_site_label
_atom_site_type_symbol
_atom_site_symmetry_multiplicity
_atom_site_Wyckoff_symbol
_atom_site_fract_x
_atom_site_fract_y
_atom_site_fract_z
_atom_site_occupancy
_atom_site_attached_hydrogens
_atom_site_calc_flag
Ba1 Ba2+ 4 e 0.27411(2) 0.21619(2) 0.04362(1) 1. 0 d
Ba2 Ba2+ 4 e 0.81343(2) 0.28471(2) 0.14388(1) 1. 0 d
Fe1 Fe3+ 4 e 0.50624(4) 0.30595(5) 0.31574(3) 1. 0 d
Fe2 Fe3+ 4 e 0.12969(4) 0.20643(5) 0.33963(3) 1. 0 d
F1 F1- 4 e 0.3262(2) 0.1928(3) 0.2881(2) 1. 0 d
F2 F1- 4 e 0.5307(2) 0.2727(3) 0.1526(2) 1. 0 d
F3 F1- 4 e 0.0938(2) 0.3423(3) 0.2021(2) 1. 0 d
F4 F1- 4 e 0.1773(2) 0.3850(3) 0.4464(2) 1. 0 d
F5 F1- 4 e 0.9356(2) 0.2152(3) 0.3649(2) 1. 0 d
F6 F1- 4 e 0.5141(2) 0.6847(3) 0.5201(2) 1. 0 d
F7 F1- 4 e 0.6306(2) 0.1169(3) 0.3476(2) 1. 0 d
F8 F1- 4 e 0.1865(2) 0.0476(3) 0.4581(2) 1. 0 d
F9 F1- 4 e 0.0953(2) 0.0179(3) 0.2210(2) 1. 0 d
F10 F1- 4 e 0.3220(2) 0.5592(2) 0.6672(2) 1. 0 d

loop_
_atom_type_symbol
_atom_type_oxidation_number
Ba2+ 2.000
Fe3+ 3.000
F1- -1.000
